data_9001832
loop_
_publ_author_name
'Comodi, P.'
'Zanazzi, P. F.'
'Poli, S.'
'Schmidt, M. W.'

_publ_section_title
;High-pressure behavior of kyanite: Compressibility and structural deformation
 Sample: P = 0.1 kbar
;
_journal_name_full 'American Mineralogist'
_journal_page_first 452
_journal_page_last 459
_journal_volume 82
_journal_year 1997
_chemical_formula_sum 'Al2 O5 Si'
_chemical_name_mineral Kyanite
_space_group_IT_number 2
_symmetry_space_group_name_Hall '-P 1'
_symmetry_space_group_name_H-M 'P -1'
_cell_angle_alpha 90.02
_cell_angle_beta 101.02
_cell_angle_gamma 106.06
_cell_length_a 7.117
_cell_length_b 7.860
_cell_length_c 5.575
_cell_formula_units_Z 4
_cell_volume 293.697
_database_code_amcsd 0001888
_diffrn_ambient_pressure 10000
_exptl_crystal_density_diffrn 3.665
_cod_original_formula_sum 'Si Al2 O5'
_cod_database_code 9001832

loop_
_space_group_symop_operation_xyz
x,y,z
-x,-y,-z

loop_
_atom_site_label
_atom_site_fract_x
_atom_site_fract_y
_atom_site_fract_z
_atom_site_U_iso_or_equiv
Si1 0.29700 0.06510 0.70700 0.00520
Si2 0.29200 0.33210 0.18930 0.00530
Al1 0.32300 0.70380 0.45820 0.00600
Al2 0.29800 0.69910 0.95010 0.00610
Al3 0.10100 0.38560 0.64090 0.00520
Al4 0.11100 0.91700 0.16480 0.00530
O1 0.10400 0.14600 0.12800 0.01000
O2 0.13000 0.68600 0.18400 0.00300
O3 0.27200 0.45400 0.95400 0.00400
O4 0.28200 0.93500 0.93400 0.00600
O5 0.10600 0.15000 0.66400 0.00400
O6 0.11900 0.62900 0.63700 0.00500
O7 0.28400 0.44500 0.42900 0.00900
O8 0.29200 0.94800 0.46300 0.00500
O9 0.49900 0.27700 0.24500 0.00800
O10 0.49400 0.23100 0.75300 0.00500

loop_
_cod_related_entry_id
_cod_related_entry_database
_cod_related_entry_code
1 AMCSD 0001888
